data_7204736
loop_
_publ_author_name
'Kaboub, Lakhemici'
'Legros, Jean-Pierre'
'Donnadieu, Bruno'
'Gouasmia, Abdel-Krim'
'Boudiba, Louiza'
'Fabre, Jean-Marc'

_publ_section_title
;
 Structural study and electrical conductivity of salts based on
 functionalized TTF containing peripheral selenium atomsElectronic
 supplementary information (ESI) available: rotatable 3-D crystal
 structure diagrams and a table of selected torsion angles for Ic?e and
 (Ic)2?TCNQ. See http://www.rsc.org/suppdata/jm/b3/b308514g/
;
_journal_issue 3
_journal_name_full 'Journal of Materials Chemistry'
_journal_page_first 351
_journal_paper_doi 10.1039/b308514g
_journal_volume 14
_journal_year 2004
_chemical_formula_moiety 'C19 H14 O2 S4'
_chemical_formula_sum 'C19 H14 O2 S4'
_chemical_formula_weight 402.54
_chemical_melting_point 161
_chemical_name_common AcOPM-BTTF
_chemical_name_systematic
;
 4-(4-acetoxyphenyl)-5-methyl-4',5'benzotetrathiafulvalene
;
_space_group_IT_number 14
_symmetry_cell_setting monoclinic
_symmetry_space_group_name_Hall '-P 2ybc'
_symmetry_space_group_name_H-M 'P 1 21/c 1'
_atom_sites_solution_hydrogens geom
_atom_sites_solution_primary direct
_atom_sites_solution_secondary difmap
_audit_creation_method SHELXL-97
_cell_angle_alpha 90.00
_cell_angle_beta 109.64(1)
_cell_angle_gamma 90.00
_cell_formula_units_Z 4
_cell_length_a 15.013(1)
_cell_length_b 9.462(1)
_cell_length_c 13.355(1)
_cell_measurement_temperature 180(2)
_cell_measurement_theta_max 28.0
_cell_measurement_theta_min 3.3
_cell_volume 1786.7(3)
_computing_cell_refinement 'CrysAlis Oxford Instruments'
_computing_data_collection 'CrysAlis Oxford Instruments'
_computing_data_reduction 'CrysAlis Oxford Instruments'
_computing_molecular_graphics
;
ORTEP3 for Windows - L. J. Farrugia
J. Appl. Cryst., 1997, 30, 565
;
_computing_publication_material
;
WINGX - L. J. Farrugia
J. Appl. Cryst., 1999, 32, 837-838
;
_computing_structure_refinement 'SHELXL-97 (Sheldrick, 1997)'
_computing_structure_solution
;
SHELXS-97 (Sheldrick, 1997)
SIR92 - A. Altomare, G. Cascarano, C. Giacovazzo, A. Guagliardi
J. Appl. Cryst., 1993, 26, 343-350
;
_diffrn_ambient_temperature 180(2)
_diffrn_measured_fraction_theta_full 0.988
_diffrn_measured_fraction_theta_max 0.988
_diffrn_measurement_device_type 'Xcalibur Oxford Instrument CCD'
_diffrn_radiation_monochromator graphite
_diffrn_radiation_source 'fine-focus sealed tube'
_diffrn_radiation_type MoK\a
_diffrn_radiation_wavelength 0.71073
_diffrn_radiation_wavelength_id X
_diffrn_reflns_av_R_equivalents 0.0792
_diffrn_reflns_av_sigmaI/netI 0.0304
_diffrn_reflns_limit_h_max 19
_diffrn_reflns_limit_h_min -19
_diffrn_reflns_limit_k_max 12
_diffrn_reflns_limit_k_min -12
_diffrn_reflns_limit_l_max 16
_diffrn_reflns_limit_l_min -17
_diffrn_reflns_number 30356
_diffrn_reflns_theta_full 28.00
_diffrn_reflns_theta_max 28.00
_diffrn_reflns_theta_min 3.30
_exptl_absorpt_coefficient_mu 0.542
_exptl_absorpt_correction_T_max 0.8330
_exptl_absorpt_correction_T_min 0.6711
_exptl_absorpt_correction_type refdelf
_exptl_absorpt_process_details
;
Xabs2 - Parkin S., Moezzi B., Hope H., 
J. Appl. Cryst. 1995, 28, 53-56
;
_exptl_crystal_colour orange
_exptl_crystal_density_diffrn 1.496
_exptl_crystal_density_method 'not measured'
_exptl_crystal_description plate
_exptl_crystal_F_000 832
_exptl_crystal_id Ie
_exptl_crystal_size_max 0.80
_exptl_crystal_size_mid 0.70
_exptl_crystal_size_min 0.35
_refine_diff_density_max 0.655
_refine_diff_density_min -0.711
_refine_diff_density_rms 0.091
_refine_ls_extinction_method none
_refine_ls_goodness_of_fit_ref 1.083
_refine_ls_hydrogen_treatment noref
_refine_ls_matrix_type full
_refine_ls_number_parameters 226
_refine_ls_number_reflns 4272
_refine_ls_number_restraints 0
_refine_ls_restrained_S_all 1.083
_refine_ls_R_factor_all 0.0545
_refine_ls_R_factor_gt 0.0503
_refine_ls_shift/su_max 0.010
_refine_ls_shift/su_mean 0.001
_refine_ls_structure_factor_coef Fsqd
_refine_ls_weighting_details 'calc w=1/[\s^2^(Fo^2^)+(0.0668P)^2^+2.5879P] where P=(Fo^2^+2Fc^2^)/3'
_refine_ls_weighting_scheme calc
_refine_ls_wR_factor_gt 0.1332
_refine_ls_wR_factor_ref 0.1380
_reflns_number_gt 3855
_reflns_number_total 4272
_reflns_threshold_expression >2sigma(I)
_cod_data_source_file b308514g.txt
_cod_data_source_block AcOPM-BTTF
_cod_original_cell_volume 1786.8(2)
_cod_database_code 7204736

loop_
_symmetry_equiv_pos_as_xyz
'x, y, z'
'-x, y+1/2, -z+1/2'
'-x, -y, -z'
'x, -y-1/2, z-1/2'

loop_
_atom_site_label
_atom_site_type_symbol
_atom_site_fract_x
_atom_site_fract_y
_atom_site_fract_z
_atom_site_U_iso_or_equiv
_atom_site_adp_type
_atom_site_occupancy
_atom_site_symmetry_multiplicity
_atom_site_calc_flag
_atom_site_refinement_flags
_atom_site_disorder_assembly
_atom_site_disorder_group
S1 S 0.31290(4) 0.07054(6) 0.41167(5) 0.02755(16) Uani 1 1 d . . .
S2 S 0.40900(4) 0.31845(6) 0.53857(5) 0.02761(16) Uani 1 1 d . . .
S3 S 0.48335(4) 0.03046(6) 0.32082(4) 0.02341(15) Uani 1 1 d . . .
S4 S 0.58171(4) 0.27824(6) 0.44266(5) 0.02372(15) Uani 1 1 d . . .
O1 O 0.98791(11) 0.40982(19) 0.36667(14) 0.0282(4) Uani 1 1 d . . .
O2 O 1.01155(16) 0.2556(3) 0.2494(2) 0.0565(7) Uani 1 1 d . . .
C1 C 0.25523(16) 0.1520(2) 0.49048(17) 0.0230(4) Uani 1 1 d . . .
C2 C 0.29983(15) 0.2692(2) 0.54989(17) 0.0218(4) Uani 1 1 d . . .
C3 C 0.41115(15) 0.1839(2) 0.44873(17) 0.0213(4) Uani 1 1 d . . .
C4 C 0.48297(15) 0.1665(2) 0.41073(17) 0.0206(4) Uani 1 1 d . . .
C5 C 0.59144(14) 0.0774(2) 0.30663(17) 0.0205(4) Uani 1 1 d . . .
C6 C 0.63630(14) 0.1902(2) 0.36198(16) 0.0197(4) Uani 1 1 d . . .
C7 C 0.72817(14) 0.2470(2) 0.36229(17) 0.0188(4) Uani 1 1 d . . .
C8 C 0.74350(16) 0.2743(3) 0.26694(17) 0.0248(4) Uani 1 1 d . . .
H8 H 0.6941 0.2576 0.2015 0.030 Uiso 1 1 calc R . .
C9 C 0.83010(16) 0.3258(3) 0.26596(18) 0.0256(5) Uani 1 1 d . . .
H9 H 0.8400 0.3445 0.2006 0.031 Uiso 1 1 calc R . .
C10 C 0.90160(15) 0.3491(2) 0.36205(18) 0.0225(4) Uani 1 1 d . . .
C11 C 0.88759(16) 0.3268(3) 0.45807(18) 0.0260(5) Uani 1 1 d . . .
H11 H 0.9368 0.3455 0.5233 0.031 Uiso 1 1 calc R . .
C12 C 0.80055(15) 0.2765(2) 0.45779(18) 0.0235(4) Uani 1 1 d . . .
H12 H 0.7901 0.2620 0.5234 0.028 Uiso 1 1 calc R . .
C13 C 1.03716(17) 0.3559(3) 0.3061(2) 0.0309(5) Uani 1 1 d . . .
C14 C 1.12526(18) 0.4392(3) 0.3225(2) 0.0345(6) Uani 1 1 d . . .
H14A H 1.1289 0.5158 0.3731 0.041 Uiso 1 1 calc R . .
H14B H 1.1244 0.4792 0.2545 0.041 Uiso 1 1 calc R . .
H14C H 1.1804 0.3773 0.3507 0.041 Uiso 1 1 calc R . .
C15 C 0.62589(17) -0.0170(3) 0.23699(19) 0.0268(5) Uani 1 1 d . . .
H15A H 0.5789 -0.0910 0.2064 0.032 Uiso 1 1 calc R . .
H15B H 0.6859 -0.0606 0.2795 0.032 Uiso 1 1 calc R . .
H15C H 0.6354 0.0389 0.1796 0.032 Uiso 1 1 calc R . .
C16 C 0.25754(18) 0.3411(3) 0.61389(19) 0.0278(5) Uani 1 1 d . . .
H16 H 0.2872 0.4217 0.6537 0.033 Uiso 1 1 calc R . .
C17 C 0.17173(19) 0.2928(3) 0.6183(2) 0.0337(5) Uani 1 1 d . . .
H17 H 0.1428 0.3401 0.6621 0.040 Uiso 1 1 calc R . .
C18 C 0.12767(18) 0.1762(3) 0.5594(2) 0.0355(6) Uani 1 1 d . . .
H18 H 0.0687 0.1448 0.5631 0.043 Uiso 1 1 calc R . .
C19 C 0.16851(17) 0.1046(3) 0.4951(2) 0.0288(5) Uani 1 1 d . . .
H19 H 0.1380 0.0248 0.4549 0.035 Uiso 1 1 calc R . .

loop_
_atom_site_aniso_label
_atom_site_aniso_U_11
_atom_site_aniso_U_22
_atom_site_aniso_U_33
_atom_site_aniso_U_23
_atom_site_aniso_U_13
_atom_site_aniso_U_12
S1 0.0295(3) 0.0279(3) 0.0287(3) -0.0109(2) 0.0144(2) -0.0085(2)
S2 0.0292(3) 0.0254(3) 0.0318(3) -0.0109(2) 0.0150(2) -0.0068(2)
S3 0.0220(3) 0.0240(3) 0.0241(3) -0.0075(2) 0.0076(2) -0.0036(2)
S4 0.0225(3) 0.0221(3) 0.0270(3) -0.0080(2) 0.0088(2) -0.0023(2)
O1 0.0221(8) 0.0321(9) 0.0324(9) -0.0082(7) 0.0117(7) -0.0060(7)
O2 0.0411(11) 0.0659(15) 0.0752(16) -0.0436(13) 0.0363(12) -0.0234(11)
C1 0.0238(10) 0.0243(10) 0.0211(10) 0.0030(8) 0.0079(8) 0.0032(8)
C2 0.0235(10) 0.0210(10) 0.0212(10) 0.0028(8) 0.0081(8) 0.0030(8)
C3 0.0233(10) 0.0214(10) 0.0194(10) -0.0013(8) 0.0076(8) 0.0006(8)
C4 0.0209(9) 0.0214(10) 0.0181(10) -0.0002(8) 0.0049(8) 0.0005(8)
C5 0.0182(9) 0.0240(10) 0.0177(10) 0.0009(8) 0.0037(7) 0.0031(8)
C6 0.0175(9) 0.0214(10) 0.0190(10) 0.0003(8) 0.0046(7) 0.0040(8)
C7 0.0176(9) 0.0176(9) 0.0190(10) 0.0007(7) 0.0030(7) 0.0019(7)
C8 0.0215(10) 0.0329(12) 0.0164(10) 0.0002(8) 0.0017(8) 0.0013(9)
C9 0.0242(10) 0.0320(12) 0.0197(10) 0.0026(9) 0.0063(8) -0.0009(9)
C10 0.0185(9) 0.0226(10) 0.0255(11) -0.0022(8) 0.0063(8) 0.0006(8)
C11 0.0220(10) 0.0310(12) 0.0209(10) -0.0046(9) 0.0019(8) -0.0017(9)
C12 0.0226(10) 0.0271(11) 0.0191(10) -0.0002(8) 0.0046(8) 0.0001(8)
C13 0.0256(11) 0.0382(13) 0.0309(12) -0.0070(10) 0.0120(9) -0.0048(10)
C14 0.0256(11) 0.0427(14) 0.0370(14) -0.0048(11) 0.0132(10) -0.0094(10)
C15 0.0255(11) 0.0304(12) 0.0228(11) -0.0081(9) 0.0057(9) 0.0021(9)
C16 0.0321(12) 0.0260(11) 0.0258(11) 0.0007(9) 0.0105(9) 0.0068(9)
C17 0.0353(13) 0.0353(13) 0.0364(14) 0.0028(10) 0.0200(11) 0.0113(11)
C18 0.0270(12) 0.0381(14) 0.0458(15) 0.0039(12) 0.0179(11) 0.0028(10)
C19 0.0274(11) 0.0258(11) 0.0327(12) 0.0002(9) 0.0094(9) -0.0011(9)

loop_
_atom_type_symbol
_atom_type_description
_atom_type_scat_dispersion_real
_atom_type_scat_dispersion_imag
_atom_type_scat_source
C C 0.0033 0.0016 'International Tables Vol C Tables 4.2.6.8 and 6.1.1.4'
H H 0.0000 0.0000 'International Tables Vol C Tables 4.2.6.8 and 6.1.1.4'
O O 0.0106 0.0060 'International Tables Vol C Tables 4.2.6.8 and 6.1.1.4'
S S 0.1246 0.1234 'International Tables Vol C Tables 4.2.6.8 and 6.1.1.4'

loop_
_geom_angle_atom_site_label_1
_geom_angle_atom_site_label_2
_geom_angle_atom_site_label_3
_geom_angle
_geom_angle_site_symmetry_1
_geom_angle_site_symmetry_3
_geom_angle_publ_flag
C1 S1 C3 95.75(11) . . ?
C3 S2 C2 95.65(10) . . ?
C5 S3 C4 95.97(10) . . ?
C4 S4 C6 95.45(10) . . ?
C13 O1 C10 119.90(19) . . ?
C2 C1 C19 120.3(2) . . ?
C2 C1 S1 116.85(17) . . ?
C19 C1 S1 122.83(19) . . ?
C1 C2 C16 120.2(2) . . ?
C1 C2 S2 116.37(16) . . ?
C16 C2 S2 123.38(18) . . ?
C4 C3 S1 121.46(17) . . ?
C4 C3 S2 123.16(18) . . ?
S1 C3 S2 115.38(12) . . ?
C3 C4 S4 123.56(18) . . ?
C3 C4 S3 122.20(17) . . ?
S4 C4 S3 114.22(12) . . ?
C6 C5 C15 126.9(2) . . ?
C6 C5 S3 116.92(16) . . ?
C15 C5 S3 116.13(16) . . ?
C5 C6 C7 125.79(19) . . ?
C5 C6 S4 117.44(16) . . ?
C7 C6 S4 116.76(15) . . ?
C8 C7 C12 118.7(2) . . ?
C8 C7 C6 120.37(19) . . ?
C12 C7 C6 120.88(19) . . ?
C7 C8 C9 121.0(2) . . ?
C10 C9 C8 118.8(2) . . ?
C11 C10 C9 121.5(2) . . ?
C11 C10 O1 116.7(2) . . ?
C9 C10 O1 121.6(2) . . ?
C10 C11 C12 119.1(2) . . ?
C11 C12 C7 120.8(2) . . ?
O2 C13 O1 123.3(2) . . ?
O2 C13 C14 126.5(2) . . ?
O1 C13 C14 110.2(2) . . ?
C17 C16 C2 118.9(2) . . ?
C16 C17 C18 120.7(2) . . ?
C17 C18 C19 120.9(2) . . ?
C18 C19 C1 118.9(2) . . ?

loop_
_geom_bond_atom_site_label_1
_geom_bond_atom_site_label_2
_geom_bond_distance
_geom_bond_site_symmetry_2
_geom_bond_publ_flag
S1 C1 1.750(2) . ?
S1 C3 1.755(2) . ?
S2 C3 1.757(2) . ?
S2 C2 1.759(2) . ?
S3 C5 1.753(2) . ?
S3 C4 1.761(2) . ?
S4 C4 1.753(2) . ?
S4 C6 1.766(2) . ?
O1 C13 1.366(3) . ?
O1 C10 1.399(3) . ?
O2 C13 1.193(3) . ?
C1 C2 1.396(3) . ?
C1 C19 1.397(3) . ?
C2 C16 1.401(3) . ?
C3 C4 1.347(3) . ?
C5 C6 1.343(3) . ?
C5 C15 1.501(3) . ?
C6 C7 1.479(3) . ?
C7 C8 1.392(3) . ?
C7 C12 1.398(3) . ?
C8 C9 1.392(3) . ?
C9 C10 1.386(3) . ?
C10 C11 1.384(3) . ?
C11 C12 1.389(3) . ?
C13 C14 1.491(3) . ?
C16 C17 1.387(4) . ?
C17 C18 1.387(4) . ?
C18 C19 1.388(4) . ?

loop_
_geom_torsion_atom_site_label_1
_geom_torsion_atom_site_label_2
_geom_torsion_atom_site_label_3
_geom_torsion_atom_site_label_4
_geom_torsion
_geom_torsion_site_symmetry_1
_geom_torsion_site_symmetry_2
_geom_torsion_site_symmetry_3
_geom_torsion_site_symmetry_4
_geom_torsion_publ_flag
C3 S1 C1 C2 0.82(19) . . . . ?
C3 S1 C1 C19 -179.4(2) . . . . ?
C19 C1 C2 C16 -0.6(3) . . . . ?
S1 C1 C2 C16 179.20(17) . . . . ?
C19 C1 C2 S2 179.60(18) . . . . ?
S1 C1 C2 S2 -0.6(2) . . . . ?
C3 S2 C2 C1 0.06(19) . . . . ?
C3 S2 C2 C16 -179.7(2) . . . . ?
C1 S1 C3 C4 178.7(2) . . . . ?
C1 S1 C3 S2 -0.76(15) . . . . ?
C2 S2 C3 C4 -178.9(2) . . . . ?
C2 S2 C3 S1 0.50(14) . . . . ?
S1 C3 C4 S4 178.66(12) . . . . ?
S2 C3 C4 S4 -1.9(3) . . . . ?
S1 C3 C4 S3 0.5(3) . . . . ?
S2 C3 C4 S3 179.92(12) . . . . ?
C6 S4 C4 C3 -178.4(2) . . . . ?
C6 S4 C4 S3 -0.16(14) . . . . ?
C5 S3 C4 C3 178.5(2) . . . . ?
C5 S3 C4 S4 0.18(14) . . . . ?
C4 S3 C5 C6 -0.13(19) . . . . ?
C4 S3 C5 C15 177.42(17) . . . . ?
C15 C5 C6 C7 2.2(4) . . . . ?
S3 C5 C6 C7 179.49(16) . . . . ?
C15 C5 C6 S4 -177.21(18) . . . . ?
S3 C5 C6 S4 0.0(2) . . . . ?
C4 S4 C6 C5 0.07(19) . . . . ?
C4 S4 C6 C7 -179.43(16) . . . . ?
C5 C6 C7 C8 50.5(3) . . . . ?
S4 C6 C7 C8 -130.1(2) . . . . ?
C5 C6 C7 C12 -130.6(2) . . . . ?
S4 C6 C7 C12 48.9(3) . . . . ?
C12 C7 C8 C9 2.0(3) . . . . ?
C6 C7 C8 C9 -179.0(2) . . . . ?
C7 C8 C9 C10 0.2(4) . . . . ?
C8 C9 C10 C11 -2.1(4) . . . . ?
C8 C9 C10 O1 -175.5(2) . . . . ?
C13 O1 C10 C11 135.2(2) . . . . ?
C13 O1 C10 C9 -51.1(3) . . . . ?
C9 C10 C11 C12 1.6(4) . . . . ?
O1 C10 C11 C12 175.3(2) . . . . ?
C10 C11 C12 C7 0.8(4) . . . . ?
C8 C7 C12 C11 -2.5(3) . . . . ?
C6 C7 C12 C11 178.5(2) . . . . ?
C10 O1 C13 O2 -1.6(4) . . . . ?
C10 O1 C13 C14 178.8(2) . . . . ?
C1 C2 C16 C17 0.9(3) . . . . ?
S2 C2 C16 C17 -179.30(19) . . . . ?
C2 C16 C17 C18 -0.8(4) . . . . ?
C16 C17 C18 C19 0.3(4) . . . . ?
C17 C18 C19 C1 0.0(4) . . . . ?
C2 C1 C19 C18 0.1(4) . . . . ?
S1 C1 C19 C18 -179.67(19) . . . . ?

loop_
_cod_related_entry_id
_cod_related_entry_database
_cod_related_entry_code
1 ChemSpider 4415018
